data_7133127
loop_
_publ_author_name
'Al Rahal, Okba'
'Ferguson, Michael'
'Lennox, Cameron B.'
'Male, Louise'
'Fri&#x161;&#x10d;i&#x107;, Tomislav'

_publ_section_title
;
 Structure of the caffeine-pyrogallol complex: revisiting a pioneering
 structural analysis of a model pharmaceutical cocrystal.
;
_journal_issue 58
_journal_name_full 'Chemical communications (Cambridge, England)'
_journal_page_first 7431
_journal_page_last 7434
_journal_paper_doi 10.1039/d4cc02289k
_journal_volume 60
_journal_year 2024
_chemical_formula_moiety 'C8 H10 N4 O2, C6 H6 O3'
_chemical_formula_sum 'C14 H16 N4 O5'
_chemical_formula_weight 320.31
_space_group_crystal_system monoclinic
_space_group_IT_number 14
_space_group_name_Hall '-P 2yn'
_space_group_name_H-M_alt 'P 1 21/n 1'
_atom_sites_solution_hydrogens mixed
_atom_sites_solution_primary dual
_audit_creation_date 2024-04-26
_audit_creation_method
;
Olex2 1.5
(compiled 2024.02.16 svn.r378c4104 for OlexSys, GUI svn.r6928)
;
_audit_update_record
;
2024-04-26 deposited with the CCDC.	2024-06-03 downloaded from the CCDC.
;
_cell_angle_alpha 90
_cell_angle_beta 116.937(10)
_cell_angle_gamma 90
_cell_formula_units_Z 4
_cell_length_a 13.8775(12)
_cell_length_b 7.5913(4)
_cell_length_c 15.0147(12)
_cell_measurement_reflns_used 6121
_cell_measurement_temperature 120.01(10)
_cell_measurement_theta_max 72.6390
_cell_measurement_theta_min 5.8470
_cell_volume 1410.2(2)
_computing_cell_refinement 'CrysAlisPro 1.171.42.81a (Rigaku OD, 2023)'
_computing_data_collection 'CrysAlisPro 1.171.42.81a (Rigaku OD, 2023)'
_computing_data_reduction 'CrysAlisPro 1.171.42.81a (Rigaku OD, 2023)'
_computing_molecular_graphics 'Olex2 1.5 (Dolomanov et al., 2009)'
_computing_publication_material 'Olex2 1.5 (Dolomanov et al., 2009)'
_computing_structure_refinement 'SHELXL 2019/3 (Sheldrick, 2015)'
_computing_structure_solution 'SHELXT 2018/2 (Sheldrick, 2018)'
_diffrn_ambient_environment N~2~
_diffrn_ambient_temperature 120.01(10)
_diffrn_detector 'CCD plate'
_diffrn_detector_area_resol_mean 10.3537
_diffrn_detector_type Atlas
_diffrn_measured_fraction_theta_full 0.990
_diffrn_measured_fraction_theta_max 0.966
_diffrn_measurement_details
;
List of Runs (angles in degrees, time in seconds):

  # Type    Start    End  Width  t~exp~   \w     \q     \k     \f   Frames
#--------------------------------------------------------------------------
  1  \w    -83.00   8.00   1.00    2.50    --  -41.27 108.00 -90.00   91
  2  \w    -34.00  67.00   1.00    2.50    --   41.27 -33.00  21.00  101
  3  \w     77.00 178.00   1.00   10.00    --  102.80  33.00 179.00  101
  4  \w     27.00 109.00   1.00   10.00    --  102.80-108.00 171.00   82
  5  \w    104.00 178.00   1.00   10.00    --  102.80  95.00  10.00   74
  6  \w   -116.00 -17.00   1.00    2.50    --  -41.27 -38.00-180.00   99
  7  \w      6.00  81.00   1.00    2.50    --   41.27 -99.00 120.00   75
  8  \w     61.00 146.00   1.00   10.00    --  102.80 178.00   0.00   85
  9  \w    103.00 178.00   1.00   10.00    --  102.80  77.00-120.00   75
 10  \w     77.00 176.00   1.00   10.00    --  102.80  45.00   0.00   99
 11  \w    104.00 176.00   1.00   10.00    --  102.80 111.00 -90.00   72
 12  \w     20.00 107.00   1.00   10.00    --  102.80 -94.00   0.00   87
 13  \w   -113.00 -13.00   1.00    2.50    --  -41.27 -57.00  60.00  100
 14  \w   -113.00 -13.00   1.00    2.50    --  -41.27 -57.00 150.00  100
 15  \w   -113.00 -13.00   1.00    2.50    --  -41.27 -57.00 -60.00  100
 16  \w     74.00 156.00   1.00   10.00    --  102.80  61.00-150.00   82
 17  \w     74.00 175.00   1.00   10.00    --  102.80  61.00  90.00  101
;
_diffrn_measurement_device 'four-circle diffractometer'
_diffrn_measurement_device_type 'SuperNova, Dual, Cu at home/near, Atlas'
_diffrn_measurement_method '\w scans'
_diffrn_orient_matrix_type 'CrysAlisPro convention (1999,Acta A55,543-557)'
_diffrn_orient_matrix_UB_11 -0.0303110000
_diffrn_orient_matrix_UB_12 0.1492415000
_diffrn_orient_matrix_UB_13 -0.0771908000
_diffrn_orient_matrix_UB_21 -0.0093640000
_diffrn_orient_matrix_UB_22 0.1289331000
_diffrn_orient_matrix_UB_23 0.0752098000
_diffrn_orient_matrix_UB_31 0.1203752000
_diffrn_orient_matrix_UB_32 0.0482284000
_diffrn_orient_matrix_UB_33 0.0402754000
_diffrn_radiation_monochromator mirror
_diffrn_radiation_probe x-ray
_diffrn_radiation_type 'Cu K\a'
_diffrn_radiation_wavelength 1.54184
_diffrn_reflns_av_R_equivalents 0.0653
_diffrn_reflns_av_unetI/netI 0.0417
_diffrn_reflns_Laue_measured_fraction_full 0.990
_diffrn_reflns_Laue_measured_fraction_max 0.966
_diffrn_reflns_limit_h_max 16
_diffrn_reflns_limit_h_min -14
_diffrn_reflns_limit_k_max 9
_diffrn_reflns_limit_k_min -9
_diffrn_reflns_limit_l_max 18
_diffrn_reflns_limit_l_min -18
_diffrn_reflns_number 12680
_diffrn_reflns_point_group_measured_fraction_full 0.990
_diffrn_reflns_point_group_measured_fraction_max 0.966
_diffrn_reflns_theta_full 67.684
_diffrn_reflns_theta_max 73.051
_diffrn_reflns_theta_min 3.603
_diffrn_source 'micro-focus sealed X-ray tube'
_diffrn_source_type 'SuperNova (Cu) X-ray Source'
_exptl_absorpt_coefficient_mu 0.987
_exptl_absorpt_correction_T_max 1.000
_exptl_absorpt_correction_T_min 0.710
_exptl_absorpt_correction_type gaussian
_exptl_absorpt_process_details
;
CrysAlisPro 1.171.42.81a (Rigaku Oxford Diffraction, 2023)
Numerical absorption correction based on gaussian integration over
a multifaceted crystal model
Empirical absorption correction using spherical harmonics,
implemented in SCALE3 ABSPACK scaling algorithm.
;
_exptl_crystal_colour colourless
_exptl_crystal_colour_primary colourless
_exptl_crystal_density_diffrn 1.509
_exptl_crystal_description block
_exptl_crystal_F_000 672
_exptl_crystal_size_max 0.197
_exptl_crystal_size_mid 0.121
_exptl_crystal_size_min 0.105
_refine_diff_density_max 0.320
_refine_diff_density_min -0.317
_refine_diff_density_rms 0.062
_refine_ls_extinction_method none
_refine_ls_goodness_of_fit_ref 1.070
_refine_ls_hydrogen_treatment mixed
_refine_ls_matrix_type full
_refine_ls_number_parameters 223
_refine_ls_number_reflns 2730
_refine_ls_number_restraints 0
_refine_ls_restrained_S_all 1.070
_refine_ls_R_factor_all 0.0562
_refine_ls_R_factor_gt 0.0469
_refine_ls_shift/su_max 0.000
_refine_ls_shift/su_mean 0.000
_refine_ls_structure_factor_coef Fsqd
_refine_ls_weighting_details 'w=1/[\s^2^(Fo^2^)+(0.0634P)^2^+0.5286P] where P=(Fo^2^+2Fc^2^)/3'
_refine_ls_weighting_scheme calc
_refine_ls_wR_factor_gt 0.1226
_refine_ls_wR_factor_ref 0.1310
_reflns_Friedel_coverage 0.000
_reflns_number_gt 2275
_reflns_number_total 2730
_reflns_threshold_expression 'I > 2\s(I)'
_cod_data_source_file d4cc02289k2.cif
_cod_data_source_block caf-pyg
_cod_depositor_comments 'Adding full bibliography for 7133127--7133128.cif.'
_cod_database_code 7133127
_shelx_shelxl_version_number 2019/3
_chemical_oxdiff_formula 'C14 H16 N4 O5'
_shelx_space_group_comment
;
The symmetry employed for this shelxl refinement is uniquely defined
by the following loop, which should always be used as a source of
symmetry information in preference to the above space-group names.
They are only intended as comments.
;
_shelx_estimated_absorpt_t_max 0.903
_shelx_estimated_absorpt_t_min 0.829
_olex2_refinement_description
;
1. Fixed Uiso
 At 1.2 times of:
  All C(H) groups
 At 1.5 times of:
  All C(H,H,H) groups
2.a Aromatic/amide H refined with riding coordinates:
 C8(H8), C14(H14), C15(H15), C16(H16)
2.b Idealised Me refined as rotating group:
 C1(H1A,H1B,H1C), C3(H3A,H3B,H3C), C6(H6A,H6B,H6C)
;
_olex2_submission_special_instructions 'No special instructions were received'
_oxdiff_exptl_absorpt_empirical_details
;
Empirical correction (ABSPACK) includes:
- Absorption correction using spherical harmonics
- Frame scaling
;
_oxdiff_exptl_absorpt_empirical_full_max 1.227
_oxdiff_exptl_absorpt_empirical_full_min 0.870

loop_
_space_group_symop_operation_xyz
'x, y, z'
'-x+1/2, y+1/2, -z+1/2'
'-x, -y, -z'
'x-1/2, -y-1/2, z-1/2'

loop_
_atom_site_label
_atom_site_type_symbol
_atom_site_fract_x
_atom_site_fract_y
_atom_site_fract_z
_atom_site_U_iso_or_equiv
_atom_site_adp_type
_atom_site_occupancy
_atom_site_site_symmetry_order
_atom_site_calc_flag
_atom_site_refinement_flags_posn
_atom_site_refinement_flags_adp
_atom_site_refinement_flags_occupancy
_atom_site_disorder_assembly
_atom_site_disorder_group
C1 C 0.7313(2) 0.4310(3) 0.32917(16) 0.0353(5) Uani 1 1 d . . . . .
H1A H 0.790014 0.484650 0.319266 0.053 Uiso 1 1 calc R U . . .
H1B H 0.661986 0.480103 0.280699 0.053 Uiso 1 1 calc R U . . .
H1C H 0.731405 0.303300 0.319650 0.053 Uiso 1 1 calc R U . . .
C2 C 0.84461(16) 0.4277(2) 0.50920(15) 0.0229(4) Uani 1 1 d . . . . .
C3 C 0.96683(16) 0.4395(3) 0.68680(16) 0.0293(5) Uani 1 1 d . . . . .
H3A H 0.968607 0.317745 0.709180 0.044 Uiso 1 1 calc R U . . .
H3B H 0.981152 0.520152 0.742376 0.044 Uiso 1 1 calc R U . . .
H3C H 1.022135 0.455268 0.663913 0.044 Uiso 1 1 calc R U . . .
C4 C 0.78430(15) 0.5617(2) 0.62783(14) 0.0212(4) Uani 1 1 d . . . . .
C5 C 0.68687(15) 0.6009(2) 0.54080(14) 0.0207(4) Uani 1 1 d . . . . .
C6 C 0.57101(19) 0.7690(3) 0.60453(17) 0.0331(5) Uani 1 1 d . . . . .
H6A H 0.566492 0.677284 0.648421 0.050 Uiso 1 1 calc R U . . .
H6B H 0.502128 0.832436 0.572542 0.050 Uiso 1 1 calc R U . . .
H6C H 0.629010 0.851626 0.643990 0.050 Uiso 1 1 calc R U . . .
C8 C 0.52888(16) 0.6900(3) 0.42933(16) 0.0280(4) Uani 1 1 d . . . . .
H8 H 0.459180 0.742527 0.400078 0.034 Uiso 1 1 calc R U . . .
C10 C 0.67028(16) 0.5564(2) 0.44647(14) 0.0218(4) Uani 1 1 d . . . . .
N1 N 0.74717(13) 0.4681(2) 0.43013(12) 0.0233(4) Uani 1 1 d . . . . .
N2 N 0.86022(13) 0.4774(2) 0.60457(12) 0.0221(4) Uani 1 1 d . . . . .
N3 N 0.59390(13) 0.6881(2) 0.52814(13) 0.0248(4) Uani 1 1 d . . . . .
N4 N 0.57222(14) 0.6100(2) 0.37570(13) 0.0272(4) Uani 1 1 d . . . . .
O1 O 0.91605(12) 0.35245(19) 0.49738(11) 0.0305(4) Uani 1 1 d . . . . .
O2 O 0.80480(12) 0.5956(2) 0.71488(10) 0.0308(4) Uani 1 1 d . . . . .
C11 C 1.08546(15) 0.1073(2) 0.43704(14) 0.0207(4) Uani 1 1 d . . . . .
C12 C 1.13947(15) 0.0199(2) 0.39105(14) 0.0207(4) Uani 1 1 d . . . . .
C13 C 1.24289(15) -0.0450(2) 0.44876(14) 0.0217(4) Uani 1 1 d . . . . .
C14 C 1.29345(16) -0.0219(3) 0.55114(15) 0.0264(4) Uani 1 1 d . . . . .
H14 H 1.364129 -0.066948 0.590413 0.032 Uiso 1 1 calc R U . . .
C15 C 1.23973(18) 0.0678(3) 0.59592(15) 0.0308(5) Uani 1 1 d . . . . .
H15 H 1.274697 0.085902 0.666136 0.037 Uiso 1 1 calc R U . . .
C16 C 1.13591(17) 0.1313(3) 0.53978(15) 0.0256(4) Uani 1 1 d . . . . .
H16 H 1.099522 0.190891 0.571410 0.031 Uiso 1 1 calc R U . . .
O3 O 0.98340(11) 0.16665(19) 0.37580(11) 0.0265(3) Uani 1 1 d . . . . .
H3 H 0.958(2) 0.226(4) 0.417(2) 0.049(8) Uiso 1 1 d . . . . .
O4 O 1.09592(12) -0.0105(2) 0.29115(10) 0.0279(3) Uani 1 1 d . . . . .
H4 H 1.039(3) 0.047(4) 0.257(2) 0.047(8) Uiso 1 1 d . . . . .
O5 O 1.29642(11) -0.13356(19) 0.40429(11) 0.0266(3) Uani 1 1 d . . . . .
H5 H 1.259(3) -0.116(4) 0.338(3) 0.059(9) Uiso 1 1 d . . . . .

loop_
_atom_site_aniso_label
_atom_site_aniso_U_11
_atom_site_aniso_U_22
_atom_site_aniso_U_33
_atom_site_aniso_U_23
_atom_site_aniso_U_13
_atom_site_aniso_U_12
C1 0.0381(13) 0.0460(13) 0.0243(10) -0.0092(9) 0.0163(10) 0.0011(10)
C2 0.0226(10) 0.0210(8) 0.0283(10) -0.0018(7) 0.0142(8) -0.0024(7)
C3 0.0207(10) 0.0334(10) 0.0304(10) 0.0077(8) 0.0085(9) 0.0061(8)
C4 0.0202(9) 0.0202(8) 0.0242(9) 0.0019(7) 0.0109(8) -0.0007(7)
C5 0.0183(9) 0.0208(8) 0.0240(9) 0.0005(7) 0.0104(8) 0.0007(7)
C6 0.0350(12) 0.0364(11) 0.0373(11) 0.0000(9) 0.0247(10) 0.0056(9)
C8 0.0180(9) 0.0323(10) 0.0324(10) 0.0002(8) 0.0104(8) -0.0001(8)
C10 0.0195(9) 0.0223(9) 0.0244(9) -0.0018(7) 0.0107(8) -0.0026(7)
N1 0.0216(8) 0.0272(8) 0.0223(8) -0.0048(6) 0.0110(7) 0.0002(6)
N2 0.0196(8) 0.0227(7) 0.0237(8) 0.0027(6) 0.0096(7) 0.0021(6)
N3 0.0225(8) 0.0259(8) 0.0306(9) -0.0004(7) 0.0159(7) 0.0007(6)
N4 0.0187(8) 0.0326(9) 0.0260(8) -0.0028(7) 0.0064(7) -0.0026(7)
O1 0.0262(8) 0.0304(7) 0.0406(8) -0.0039(6) 0.0202(7) 0.0022(6)
O2 0.0314(8) 0.0392(8) 0.0218(7) 0.0020(6) 0.0122(6) 0.0027(6)
C11 0.0168(9) 0.0195(8) 0.0258(9) 0.0022(7) 0.0096(8) 0.0001(7)
C12 0.0193(9) 0.0211(8) 0.0204(9) -0.0001(7) 0.0078(8) -0.0023(7)
C13 0.0199(9) 0.0223(9) 0.0253(9) 0.0017(7) 0.0125(8) 0.0002(7)
C14 0.0193(9) 0.0336(10) 0.0234(9) 0.0044(8) 0.0071(8) 0.0033(8)
C15 0.0298(11) 0.0407(11) 0.0207(9) 0.0021(8) 0.0104(9) 0.0010(9)
C16 0.0262(10) 0.0286(10) 0.0263(10) -0.0005(8) 0.0156(8) 0.0006(8)
O3 0.0188(7) 0.0310(7) 0.0297(7) 0.0002(6) 0.0108(6) 0.0047(6)
O4 0.0224(7) 0.0360(8) 0.0204(7) -0.0035(6) 0.0054(6) 0.0078(6)
O5 0.0209(7) 0.0343(7) 0.0245(7) 0.0013(6) 0.0102(6) 0.0076(6)

loop_
_atom_type_symbol
_atom_type_description
_atom_type_scat_dispersion_real
_atom_type_scat_dispersion_imag
_atom_type_scat_source
C C 0.0181 0.0091 'International Tables Vol C Tables 4.2.6.8 and 6.1.1.4'
H H 0.0000 0.0000 'International Tables Vol C Tables 4.2.6.8 and 6.1.1.4'
N N 0.0311 0.0180 'International Tables Vol C Tables 4.2.6.8 and 6.1.1.4'
O O 0.0492 0.0322 'International Tables Vol C Tables 4.2.6.8 and 6.1.1.4'

loop_
_exptl_crystal_face_index_h
_exptl_crystal_face_index_k
_exptl_crystal_face_index_l
_exptl_crystal_face_perp_dist
7 -3 -2 0.0432
6 3 0 0.0886
-6 4 2 0.0548
0 -5 -2 0.0532
-9 -1 6 0.0980
2 -1 -9 0.0261
-1 -3 7 0.0798
-5 1 -4 0.0573
2 -2 6 0.0714
1 3 -7 0.0343
1 5 2 0.0561
-6 4 3 0.0540
0 -5 -3 0.0493
3 3 5 0.0626
-3 2 8 0.0628

loop_
_geom_angle_atom_site_label_1
_geom_angle_atom_site_label_2
_geom_angle_atom_site_label_3
_geom_angle
_geom_angle_site_symmetry_1
_geom_angle_site_symmetry_3
_geom_angle_publ_flag
H1A C1 H1B 109.5 . . ?
H1A C1 H1C 109.5 . . ?
H1B C1 H1C 109.5 . . ?
N1 C1 H1A 109.5 . . ?
N1 C1 H1B 109.5 . . ?
N1 C1 H1C 109.5 . . ?
N1 C2 N2 117.44(17) . . ?
O1 C2 N1 121.65(18) . . ?
O1 C2 N2 120.90(18) . . ?
H3A C3 H3B 109.5 . . ?
H3A C3 H3C 109.5 . . ?
H3B C3 H3C 109.5 . . ?
N2 C3 H3A 109.5 . . ?
N2 C3 H3B 109.5 . . ?
N2 C3 H3C 109.5 . . ?
N2 C4 C5 112.00(16) . . ?
O2 C4 C5 126.68(18) . . ?
O2 C4 N2 121.32(18) . . ?
C10 C5 C4 122.87(18) . . ?
C10 C5 N3 105.44(17) . . ?
N3 C5 C4 131.67(18) . . ?
H6A C6 H6B 109.5 . . ?
H6A C6 H6C 109.5 . . ?
H6B C6 H6C 109.5 . . ?
N3 C6 H6A 109.5 . . ?
N3 C6 H6B 109.5 . . ?
N3 C6 H6C 109.5 . . ?
N3 C8 H8 123.3 . . ?
N3 C8 N4 113.38(18) . . ?
N4 C8 H8 123.3 . . ?
C5 C10 N1 121.65(18) . . ?
N4 C10 C5 112.04(17) . . ?
N4 C10 N1 126.31(17) . . ?
C2 N1 C1 118.85(17) . . ?
C2 N1 C10 119.75(16) . . ?
C10 N1 C1 121.14(17) . . ?
C2 N2 C3 116.05(16) . . ?
C2 N2 C4 126.22(16) . . ?
C4 N2 C3 117.72(16) . . ?
C5 N3 C6 127.97(18) . . ?
C8 N3 C5 105.94(17) . . ?
C8 N3 C6 126.04(18) . . ?
C8 N4 C10 103.19(17) . . ?
C16 C11 C12 119.92(17) . . ?
O3 C11 C12 116.63(17) . . ?
O3 C11 C16 123.45(18) . . ?
C13 C12 C11 119.69(17) . . ?
O4 C12 C11 123.83(17) . . ?
O4 C12 C13 116.47(17) . . ?
C14 C13 C12 120.65(18) . . ?
O5 C13 C12 120.17(17) . . ?
O5 C13 C14 119.18(17) . . ?
C13 C14 H14 120.4 . . ?
C13 C14 C15 119.20(18) . . ?
C15 C14 H14 120.4 . . ?
C14 C15 H15 119.5 . . ?
C16 C15 C14 121.00(19) . . ?
C16 C15 H15 119.5 . . ?
C11 C16 H16 120.2 . . ?
C15 C16 C11 119.53(19) . . ?
C15 C16 H16 120.2 . . ?
C11 O3 H3 107.3(18) . . ?
C12 O4 H4 114(2) . . ?
C13 O5 H5 107(2) . . ?

loop_
_geom_bond_atom_site_label_1
_geom_bond_atom_site_label_2
_geom_bond_distance
_geom_bond_site_symmetry_2
_geom_bond_publ_flag
C1 H1A 0.9800 . ?
C1 H1B 0.9800 . ?
C1 H1C 0.9800 . ?
C1 N1 1.457(2) . ?
C2 N1 1.370(3) . ?
C2 N2 1.399(2) . ?
C2 O1 1.225(2) . ?
C3 H3A 0.9800 . ?
C3 H3B 0.9800 . ?
C3 H3C 0.9800 . ?
C3 N2 1.463(3) . ?
C4 C5 1.422(3) . ?
C4 N2 1.405(2) . ?
C4 O2 1.232(2) . ?
C5 C10 1.370(3) . ?
C5 N3 1.385(3) . ?
C6 H6A 0.9800 . ?
C6 H6B 0.9800 . ?
C6 H6C 0.9800 . ?
C6 N3 1.457(3) . ?
C8 H8 0.9500 . ?
C8 N3 1.343(3) . ?
C8 N4 1.348(3) . ?
C10 N1 1.373(3) . ?
C10 N4 1.355(3) . ?
C11 C12 1.396(3) . ?
C11 C16 1.387(3) . ?
C11 O3 1.369(2) . ?
C12 C13 1.388(3) . ?
C12 O4 1.359(2) . ?
C13 C14 1.382(3) . ?
C13 O5 1.378(2) . ?
C14 H14 0.9500 . ?
C14 C15 1.388(3) . ?
C15 H15 0.9500 . ?
C15 C16 1.385(3) . ?
C16 H16 0.9500 . ?
O3 H3 0.95(3) . ?
O4 H4 0.84(3) . ?
O5 H5 0.89(3) . ?

loop_
_geom_hbond_atom_site_label_D
_geom_hbond_atom_site_label_H
_geom_hbond_atom_site_label_A
_geom_hbond_distance_DH
_geom_hbond_distance_HA
_geom_hbond_distance_DA
_geom_hbond_angle_DHA
_geom_hbond_site_symmetry_A
_geom_hbond_publ_flag
O3 H3 O1 0.95(3) 1.83(3) 2.782(2) 176(3) . yes
O4 H4 N4 0.84(3) 1.95(3) 2.695(2) 147(3) 2_645 yes
O5 H5 O2 0.89(3) 2.22(3) 2.913(2) 134(3) 4_665 yes
O5 H5 O4 0.89(3) 2.19(3) 2.687(2) 114(3) . yes

loop_
_geom_torsion_atom_site_label_1
_geom_torsion_atom_site_label_2
_geom_torsion_atom_site_label_3
_geom_torsion_atom_site_label_4
_geom_torsion
_geom_torsion_site_symmetry_1
_geom_torsion_site_symmetry_2
_geom_torsion_site_symmetry_3
_geom_torsion_site_symmetry_4
_geom_torsion_publ_flag
C4 C5 C10 N1 0.9(3) . . . . ?
C4 C5 C10 N4 -178.96(17) . . . . ?
C4 C5 N3 C6 1.0(3) . . . . ?
C4 C5 N3 C8 178.6(2) . . . . ?
C5 C4 N2 C2 -2.6(3) . . . . ?
C5 C4 N2 C3 176.22(16) . . . . ?
C5 C10 N1 C1 -176.22(18) . . . . ?
C5 C10 N1 C2 -2.1(3) . . . . ?
C5 C10 N4 C8 0.3(2) . . . . ?
C10 C5 N3 C6 -177.53(19) . . . . ?
C10 C5 N3 C8 0.2(2) . . . . ?
N1 C2 N2 C3 -177.30(16) . . . . ?
N1 C2 N2 C4 1.6(3) . . . . ?
N1 C10 N4 C8 -179.52(19) . . . . ?
N2 C2 N1 C1 175.18(17) . . . . ?
N2 C2 N1 C10 1.0(3) . . . . ?
N2 C4 C5 C10 1.4(3) . . . . ?
N2 C4 C5 N3 -176.89(18) . . . . ?
N3 C5 C10 N1 179.54(17) . . . . ?
N3 C5 C10 N4 -0.3(2) . . . . ?
N3 C8 N4 C10 -0.2(2) . . . . ?
N4 C8 N3 C5 0.0(2) . . . . ?
N4 C8 N3 C6 177.78(18) . . . . ?
N4 C10 N1 C1 3.6(3) . . . . ?
N4 C10 N1 C2 177.69(18) . . . . ?
O1 C2 N1 C1 -4.2(3) . . . . ?
O1 C2 N1 C10 -178.44(18) . . . . ?
O1 C2 N2 C3 2.1(3) . . . . ?
O1 C2 N2 C4 -179.03(17) . . . . ?
O2 C4 C5 C10 -179.21(18) . . . . ?
O2 C4 C5 N3 2.5(3) . . . . ?
O2 C4 N2 C2 177.90(17) . . . . ?
O2 C4 N2 C3 -3.2(3) . . . . ?
C11 C12 C13 C14 -0.9(3) . . . . ?
C11 C12 C13 O5 179.17(16) . . . . ?
C12 C11 C16 C15 -0.1(3) . . . . ?
C12 C13 C14 C15 -0.2(3) . . . . ?
C13 C14 C15 C16 1.2(3) . . . . ?
C14 C15 C16 C11 -1.0(3) . . . . ?
C16 C11 C12 C13 1.0(3) . . . . ?
C16 C11 C12 O4 179.48(17) . . . . ?
O3 C11 C12 C13 -179.46(16) . . . . ?
O3 C11 C12 O4 -1.0(3) . . . . ?
O3 C11 C16 C15 -179.58(18) . . . . ?
O4 C12 C13 C14 -179.43(17) . . . . ?
O4 C12 C13 O5 0.6(3) . . . . ?
O5 C13 C14 C15 179.75(18) . . . . ?

loop_
_exptl_oxdiff_crystal_face_indexfrac_h
_exptl_oxdiff_crystal_face_indexfrac_k
_exptl_oxdiff_crystal_face_indexfrac_l
_exptl_oxdiff_crystal_face_x
_exptl_oxdiff_crystal_face_y
_exptl_oxdiff_crystal_face_z
7.2611 -2.8333 -2.2973 -0.4656 -0.6061 0.6449
6.4715 2.9098 -0.0099 0.2389 0.3138 0.9189
-5.9472 3.6918 2.3957 0.5463 0.7119 -0.4414
-0.0748 -4.8097 -1.7904 -0.5773 -0.7541 -0.3131
-8.7219 -0.6917 6.0766 -0.3079 0.4495 -0.8385
1.9684 -0.6941 -9.3509 0.5586 -0.8112 -0.1731
-0.9664 -3.1846 7.0660 -0.9914 0.1299 0.0147
-5.4748 1.2201 -3.8890 0.6482 -0.0839 -0.7568
2.4248 -2.4280 6.0265 -0.9010 0.1175 0.4175
0.7065 3.1450 -7.0282 0.9905 -0.1297 -0.0463
0.7588 4.6248 2.4840 0.4755 0.7760 0.4144
-5.8876 3.7215 3.3037 0.4788 0.7834 -0.3962
0.1292 -4.6843 -2.7042 -0.4943 -0.8086 -0.3193
3.4695 2.7504 4.6602 -0.0544 0.6726 0.7380
-3.3758 2.4514 8.4317 -0.1827 0.9818 0.0515
